data_1543836
loop_
_publ_author_name
'Naito, Wakana'
'Yasuda, Nobuhiro'
'Morimoto, Tatsuki'
'Shigeta, Yasuteru'
'Takaya, Hikaru'
'Hisaki, Ichiro'
'Maeda, Hiromitsu'

_publ_section_title
;
 Doubly N-Methylated Porphyrinoids.
;
_journal_issue 12
_journal_name_full 'Organic letters'
_journal_page_first 3006
_journal_page_last 3009
_journal_paper_doi 10.1021/acs.orglett.6b01377
_journal_volume 18
_journal_year 2016
_chemical_formula_moiety 'C17 H13 F5 N2'
_chemical_formula_sum 'C17 H13 F5 N2'
_chemical_formula_weight 340.29
_chemical_name_systematic
; 
 ? 
;
_space_group_IT_number 19
_symmetry_cell_setting orthorhombic
_symmetry_Int_Tables_number 19
_symmetry_space_group_name_Hall 'P 2ac 2ab'
_symmetry_space_group_name_H-M 'P 21 21 21'
_atom_sites_solution_hydrogens geom
_atom_sites_solution_primary direct
_atom_sites_solution_secondary difmap
_audit_creation_method SHELXL-97
_cell_angle_alpha 90.00
_cell_angle_beta 90.00
_cell_angle_gamma 90.00
_cell_formula_units_Z 4
_cell_length_a 6.934(3)
_cell_length_b 11.235(4)
_cell_length_c 19.486(8)
_cell_measurement_reflns_used 1828
_cell_measurement_temperature 93(2)
_cell_measurement_theta_max 68.25
_cell_measurement_theta_min 25.36
_cell_volume 1518.0(11)
_computing_structure_refinement 'SHELXL-97 (Sheldrick, 1997)'
_computing_structure_solution 'SHELXS-97 (Sheldrick, 1990)'
_diffrn_ambient_temperature 93(2)
_diffrn_detector_area_resol_mean 5.8140
_diffrn_measured_fraction_theta_full 0.986
_diffrn_measured_fraction_theta_max 0.986
_diffrn_measurement_device_type 'Rigaku XtaLAB P200'
_diffrn_measurement_method \w
_diffrn_radiation_monochromator graphite
_diffrn_radiation_source 'fine-focus sealed tube'
_diffrn_radiation_type 'Cu K\a'
_diffrn_radiation_wavelength 1.54187
_diffrn_reflns_av_R_equivalents 0.0253
_diffrn_reflns_av_sigmaI/netI 0.0315
_diffrn_reflns_limit_h_max 5
_diffrn_reflns_limit_h_min -8
_diffrn_reflns_limit_k_max 13
_diffrn_reflns_limit_k_min -12
_diffrn_reflns_limit_l_max 23
_diffrn_reflns_limit_l_min -23
_diffrn_reflns_number 5730
_diffrn_reflns_theta_full 68.40
_diffrn_reflns_theta_max 68.40
_diffrn_reflns_theta_min 6.78
_exptl_absorpt_coefficient_mu 1.152
_exptl_absorpt_correction_T_max 0.8462
_exptl_absorpt_correction_T_min 0.6432
_exptl_absorpt_correction_type multi-scan
_exptl_absorpt_process_details 'REQAB (Rigaku, 1998)'
_exptl_crystal_colour Colorless
_exptl_crystal_density_diffrn 1.489
_exptl_crystal_density_method 'not measured'
_exptl_crystal_description Prism
_exptl_crystal_F_000 696
_exptl_crystal_size_max 0.42
_exptl_crystal_size_mid 0.23
_exptl_crystal_size_min 0.15
_refine_diff_density_max 0.355
_refine_diff_density_min -0.318
_refine_diff_density_rms 0.057
_refine_ls_abs_structure_details 'Flack H D (1983), Acta Cryst. A39, 876-881'
_refine_ls_abs_structure_Flack -0.10(13)
_refine_ls_extinction_method none
_refine_ls_goodness_of_fit_ref 1.034
_refine_ls_hydrogen_treatment constr
_refine_ls_matrix_type full
_refine_ls_number_parameters 217
_refine_ls_number_reflns 2659
_refine_ls_number_restraints 0
_refine_ls_restrained_S_all 1.034
_refine_ls_R_factor_all 0.0370
_refine_ls_R_factor_gt 0.0367
_refine_ls_shift/su_max 0.001
_refine_ls_shift/su_mean 0.000
_refine_ls_structure_factor_coef Fsqd
_refine_ls_weighting_details 'calc w=1/[s^2^(Fo^2^)+(0.0554P)^2^+0.5647P] where P=(Fo^2^+2Fc^2^)/3'
_refine_ls_weighting_scheme calc
_refine_ls_wR_factor_gt 0.0954
_refine_ls_wR_factor_ref 0.0958
_reflns_number_gt 2624
_reflns_number_total 2659
_reflns_threshold_expression >2sigma(I)
_cod_data_source_file ol6b01377_si_002.cif
_cod_data_source_block 40909m2
_cod_original_cell_volume 1518.1(11)
_cod_original_sg_symbol_Hall 'P 2ac 2ab '
_cod_database_code 1543836

loop_
_symmetry_equiv_pos_as_xyz
'x, y, z'
'-x+1/2, -y, z+1/2'
'x+1/2, -y+1/2, -z'
'-x, y+1/2, -z+1/2'

loop_
_atom_site_label
_atom_site_type_symbol
_atom_site_fract_x
_atom_site_fract_y
_atom_site_fract_z
_atom_site_U_iso_or_equiv
_atom_site_adp_type
_atom_site_occupancy
_atom_site_symmetry_multiplicity
_atom_site_calc_flag
_atom_site_refinement_flags
C1 C -0.2041(3) -0.06419(18) 0.90890(11) 0.0243(5) Uani 1 1 d .
H1 H -0.2904 -0.1282 0.9173 0.029 Uiso 1 1 calc R
C2 C -0.0215(3) -0.05385(19) 0.93481(10) 0.0248(5) Uani 1 1 d .
H2 H 0.0410 -0.1085 0.9646 0.030 Uiso 1 1 calc R
C3 C 0.0566(3) 0.05327(19) 0.90888(10) 0.0222(4) Uani 1 1 d .
H3 H 0.1819 0.0837 0.9179 0.027 Uiso 1 1 calc R
C4 C -0.0805(3) 0.10520(18) 0.86849(10) 0.0190(4) Uani 1 1 d .
N1 N -0.2417(2) 0.03329(15) 0.86879(9) 0.0205(4) Uani 1 1 d .
C5 C -0.0772(3) 0.21977(17) 0.82746(9) 0.0182(4) Uani 1 1 d .
H13 H -0.1983 0.2643 0.8382 0.022 Uiso 1 1 calc R
C6 C 0.0909(3) 0.29865(17) 0.84712(10) 0.0185(4) Uani 1 1 d .
C7 C 0.2462(3) 0.33579(18) 0.80967(11) 0.0222(4) Uani 1 1 d .
H4 H 0.2693 0.3190 0.7626 0.027 Uiso 1 1 calc R
C8 C 0.3670(3) 0.40375(19) 0.85336(11) 0.0254(5) Uani 1 1 d .
H5 H 0.4861 0.4399 0.8412 0.030 Uiso 1 1 calc R
C9 C 0.2798(3) 0.40754(18) 0.91624(11) 0.0240(5) Uani 1 1 d .
H6 H 0.3278 0.4475 0.9557 0.029 Uiso 1 1 calc R
N2 N 0.1105(3) 0.34359(15) 0.91282(8) 0.0217(4) Uani 1 1 d .
C10 C -0.0746(3) 0.19669(17) 0.75032(10) 0.0175(4) Uani 1 1 d .
C11 C 0.0646(3) 0.12567(18) 0.71872(10) 0.0194(4) Uani 1 1 d .
C12 C 0.0702(3) 0.10842(18) 0.64861(10) 0.0207(4) Uani 1 1 d .
C13 C -0.0682(3) 0.15958(18) 0.60739(10) 0.0214(4) Uani 1 1 d .
C14 C -0.2128(3) 0.22676(18) 0.63686(10) 0.0216(4) Uani 1 1 d .
C15 C -0.2123(3) 0.24511(18) 0.70699(11) 0.0204(4) Uani 1 1 d .
F1 F 0.20384(17) 0.07302(11) 0.75600(6) 0.0254(3) Uani 1 1 d .
F2 F 0.21133(19) 0.04333(12) 0.62010(6) 0.0304(3) Uani 1 1 d .
F3 F -0.06095(19) 0.14515(11) 0.53922(6) 0.0295(3) Uani 1 1 d .
F4 F -0.35068(18) 0.27526(12) 0.59737(6) 0.0300(3) Uani 1 1 d .
F5 F -0.35278(17) 0.31440(11) 0.73309(6) 0.0265(3) Uani 1 1 d .
C16 C -0.4214(3) 0.0547(2) 0.83210(11) 0.0262(5) Uani 1 1 d .
H7 H -0.5105 -0.0115 0.8403 0.039 Uiso 1 1 calc R
H8 H -0.3951 0.0611 0.7828 0.039 Uiso 1 1 calc R
H9 H -0.4796 0.1290 0.8485 0.039 Uiso 1 1 calc R
C17 C -0.0248(4) 0.33207(19) 0.96976(11) 0.0290(5) Uani 1 1 d .
H10 H -0.1347 0.2832 0.9554 0.044 Uiso 1 1 calc R
H11 H -0.0704 0.4112 0.9834 0.044 Uiso 1 1 calc R
H12 H 0.0400 0.2941 1.0087 0.044 Uiso 1 1 calc R

loop_
_atom_site_aniso_label
_atom_site_aniso_U_11
_atom_site_aniso_U_22
_atom_site_aniso_U_33
_atom_site_aniso_U_23
_atom_site_aniso_U_13
_atom_site_aniso_U_12
C1 0.0341(11) 0.0179(10) 0.0208(10) -0.0017(8) 0.0072(9) -0.0041(9)
C2 0.0365(12) 0.0206(10) 0.0173(9) -0.0004(8) 0.0033(9) 0.0066(9)
C3 0.0234(10) 0.0243(10) 0.0189(9) -0.0020(8) 0.0016(8) 0.0004(9)
C4 0.0217(10) 0.0189(9) 0.0164(9) -0.0037(8) 0.0022(8) -0.0015(8)
N1 0.0232(9) 0.0195(8) 0.0188(8) -0.0025(7) 0.0030(7) -0.0028(7)
C5 0.0187(9) 0.0185(9) 0.0175(9) -0.0016(8) 0.0013(8) 0.0000(8)
C6 0.0230(10) 0.0155(9) 0.0171(9) -0.0014(7) -0.0011(8) 0.0002(8)
C7 0.0256(10) 0.0221(10) 0.0188(9) -0.0032(8) 0.0010(8) -0.0016(9)
C8 0.0233(11) 0.0204(10) 0.0325(12) -0.0011(9) -0.0007(9) -0.0050(9)
C9 0.0281(10) 0.0182(9) 0.0257(11) -0.0033(8) -0.0076(10) -0.0012(8)
N2 0.0298(9) 0.0187(9) 0.0167(8) -0.0003(7) 0.0010(7) -0.0035(7)
C10 0.0203(10) 0.0154(9) 0.0168(9) -0.0006(7) -0.0011(8) -0.0033(8)
C11 0.0191(10) 0.0209(10) 0.0182(9) -0.0002(8) -0.0030(8) 0.0012(8)
C12 0.0220(10) 0.0194(9) 0.0206(10) -0.0042(8) 0.0003(8) 0.0011(8)
C13 0.0290(11) 0.0195(10) 0.0159(9) -0.0001(8) -0.0005(8) -0.0049(9)
C14 0.0211(10) 0.0215(10) 0.0222(10) 0.0043(8) -0.0062(8) -0.0014(9)
C15 0.0191(9) 0.0187(10) 0.0234(10) 0.0003(8) 0.0024(8) -0.0003(8)
F1 0.0249(6) 0.0314(6) 0.0200(6) -0.0024(5) -0.0047(5) 0.0106(5)
F2 0.0325(7) 0.0346(7) 0.0242(6) -0.0086(5) 0.0013(6) 0.0116(6)
F3 0.0399(7) 0.0337(7) 0.0148(5) -0.0026(5) -0.0039(5) -0.0008(6)
F4 0.0283(7) 0.0365(7) 0.0253(6) 0.0063(5) -0.0077(5) 0.0051(6)
F5 0.0232(6) 0.0287(6) 0.0274(6) 0.0032(5) 0.0023(5) 0.0090(5)
C16 0.0212(10) 0.0276(11) 0.0298(11) -0.0018(9) -0.0005(9) -0.0061(9)
C17 0.0454(13) 0.0235(11) 0.0181(9) -0.0034(9) 0.0076(10) -0.0041(10)

loop_
_atom_type_symbol
_atom_type_description
_atom_type_scat_dispersion_real
_atom_type_scat_dispersion_imag
_atom_type_scat_source
C C 0.0181 0.0091 'International Tables Vol C Tables 4.2.6.8 and 6.1.1.4'
H H 0.0000 0.0000 'International Tables Vol C Tables 4.2.6.8 and 6.1.1.4'
F F 0.0727 0.0534 'International Tables Vol C Tables 4.2.6.8 and 6.1.1.4'
N N 0.0311 0.0180 'International Tables Vol C Tables 4.2.6.8 and 6.1.1.4'

loop_
_geom_angle_atom_site_label_1
_geom_angle_atom_site_label_2
_geom_angle_atom_site_label_3
_geom_angle
C2 C1 N1 108.58(18)
C2 C1 H1 125.7
N1 C1 H1 125.7
C1 C2 C3 107.17(19)
C1 C2 H2 126.4
C3 C2 H2 126.4
C4 C3 C2 107.65(19)
C4 C3 H3 126.2
C2 C3 H3 126.2
C3 C4 N1 108.16(18)
C3 C4 C5 131.0(2)
N1 C4 C5 120.79(18)
C1 N1 C4 108.44(17)
C1 N1 C16 125.07(17)
C4 N1 C16 126.48(17)
C6 C5 C4 112.05(17)
C6 C5 C10 109.88(16)
C4 C5 C10 112.06(16)
C6 C5 H13 107.5
C4 C5 H13 107.5
C10 C5 H13 107.5
C7 C6 N2 107.79(18)
C7 C6 C5 130.59(18)
N2 C6 C5 121.59(17)
C6 C7 C8 108.01(19)
C6 C7 H4 126.0
C8 C7 H4 126.0
C9 C8 C7 107.09(19)
C9 C8 H5 126.5
C7 C8 H5 126.5
C8 C9 N2 108.49(18)
C8 C9 H6 125.8
N2 C9 H6 125.8
C9 N2 C6 108.60(17)
C9 N2 C17 123.87(17)
C6 N2 C17 127.49(18)
C15 C10 C11 115.60(18)
C15 C10 C5 121.71(17)
C11 C10 C5 122.69(17)
F1 C11 C12 116.90(18)
F1 C11 C10 120.63(17)
C12 C11 C10 122.45(18)
F2 C12 C13 119.63(18)
F2 C12 C11 120.44(18)
C13 C12 C11 119.93(19)
F3 C13 C12 120.11(19)
F3 C13 C14 120.42(19)
C12 C13 C14 119.46(18)
F4 C14 C15 120.52(19)
F4 C14 C13 120.05(18)
C15 C14 C13 119.42(19)
F5 C15 C14 117.25(18)
F5 C15 C10 119.68(18)
C14 C15 C10 123.07(19)
N1 C16 H7 109.5
N1 C16 H8 109.5
H7 C16 H8 109.5
N1 C16 H9 109.5
H7 C16 H9 109.5
H8 C16 H9 109.5
N2 C17 H10 109.5
N2 C17 H11 109.5
H10 C17 H11 109.5
N2 C17 H12 109.5
H10 C17 H12 109.5
H11 C17 H12 109.5

loop_
_geom_bond_atom_site_label_1
_geom_bond_atom_site_label_2
_geom_bond_distance
C1 C2 1.368(3)
C1 N1 1.370(3)
C1 H1 0.9500
C2 C3 1.413(3)
C2 H2 0.9500
C3 C4 1.365(3)
C3 H3 0.9500
C4 N1 1.379(3)
C4 C5 1.515(3)
N1 C16 1.457(3)
C5 C6 1.513(3)
C5 C10 1.525(3)
C5 H13 1.0000
C6 C7 1.366(3)
C6 N2 1.383(3)
C7 C8 1.417(3)
C7 H4 0.9500
C8 C9 1.367(3)
C8 H5 0.9500
C9 N2 1.378(3)
C9 H6 0.9500
N2 C17 1.459(3)
C10 C15 1.386(3)
C10 C11 1.395(3)
C11 F1 1.345(2)
C11 C12 1.380(3)
C12 F2 1.342(2)
C12 C13 1.377(3)
C13 F3 1.339(2)
C13 C14 1.380(3)
C14 F4 1.343(2)
C14 C15 1.382(3)
C15 F5 1.347(2)
C16 H7 0.9800
C16 H8 0.9800
C16 H9 0.9800
C17 H10 0.9800
C17 H11 0.9800
C17 H12 0.9800

loop_
_geom_torsion_atom_site_label_1
_geom_torsion_atom_site_label_2
_geom_torsion_atom_site_label_3
_geom_torsion_atom_site_label_4
_geom_torsion
N1 C1 C2 C3 -0.8(2)
C1 C2 C3 C4 0.4(2)
C2 C3 C4 N1 0.1(2)
C2 C3 C4 C5 -179.58(19)
C2 C1 N1 C4 0.9(2)
C2 C1 N1 C16 179.89(18)
C3 C4 N1 C1 -0.6(2)
C5 C4 N1 C1 179.14(17)
C3 C4 N1 C16 -179.62(19)
C5 C4 N1 C16 0.1(3)
C3 C4 C5 C6 -13.9(3)
N1 C4 C5 C6 166.40(17)
C3 C4 C5 C10 110.1(2)
N1 C4 C5 C10 -69.5(2)
C4 C5 C6 C7 116.0(2)
C10 C5 C6 C7 -9.2(3)
C4 C5 C6 N2 -61.8(2)
C10 C5 C6 N2 172.96(17)
N2 C6 C7 C8 1.0(2)
C5 C6 C7 C8 -177.0(2)
C6 C7 C8 C9 -0.9(2)
C7 C8 C9 N2 0.4(2)
C8 C9 N2 C6 0.2(2)
C8 C9 N2 C17 -177.50(19)
C7 C6 N2 C9 -0.7(2)
C5 C6 N2 C9 177.51(18)
C7 C6 N2 C17 176.83(19)
C5 C6 N2 C17 -4.9(3)
C6 C5 C10 C15 -110.2(2)
C4 C5 C10 C15 124.5(2)
C6 C5 C10 C11 70.1(2)
C4 C5 C10 C11 -55.2(3)
C15 C10 C11 F1 -179.21(17)
C5 C10 C11 F1 0.5(3)
C15 C10 C11 C12 2.6(3)
C5 C10 C11 C12 -177.69(19)
F1 C11 C12 F2 -1.0(3)
C10 C11 C12 F2 177.26(18)
F1 C11 C12 C13 179.88(17)
C10 C11 C12 C13 -1.8(3)
F2 C12 C13 F3 -0.5(3)
C11 C12 C13 F3 178.58(19)
F2 C12 C13 C14 -179.80(18)
C11 C12 C13 C14 -0.7(3)
F3 C13 C14 F4 2.0(3)
C12 C13 C14 F4 -178.75(18)
F3 C13 C14 C15 -176.97(19)
C12 C13 C14 C15 2.3(3)
F4 C14 C15 F5 -1.0(3)
C13 C14 C15 F5 177.91(17)
F4 C14 C15 C10 179.54(18)
C13 C14 C15 C10 -1.5(3)
C11 C10 C15 F5 179.70(17)
C5 C10 C15 F5 0.0(3)
C11 C10 C15 C14 -0.9(3)
C5 C10 C15 C14 179.37(19)
